data_1514914
loop_
_publ_author_name
'Ho, I-Ting'
'Lai, Ting-Ling'
'Wu, Ren-Tsung'
'Tsai, Ming-Tsung'
'Wu, Chun-Ming'
'Lee, Gene-Hsiang'
'Chung, Wen-Sheng'

_publ_section_title
;
 Design and synthesis of triazolyl coumarins as Hg2+ selective fluorescent
 chemosensors.
;
_journal_issue 24
_journal_name_full 'The Analyst'
_journal_page_first 5770
_journal_page_last 5776
_journal_paper_doi 10.1039/c2an36076d
_journal_volume 137
_journal_year 2012
_chemical_formula_sum 'C23 H23 N3 O4'
_chemical_formula_weight 405.44
_chemical_name_systematic
;
?
;
_space_group_IT_number 2
_symmetry_cell_setting triclinic
_symmetry_space_group_name_Hall '-P 1'
_symmetry_space_group_name_H-M 'P -1'
_atom_sites_solution_hydrogens geom
_atom_sites_solution_primary direct
_atom_sites_solution_secondary difmap
_audit_creation_method SHELXL-97
_cell_angle_alpha 93.50(2)
_cell_angle_beta 92.85(2)
_cell_angle_gamma 93.01(2)
_cell_formula_units_Z 2
_cell_length_a 5.933(3)
_cell_length_b 11.085(6)
_cell_length_c 15.588(8)
_cell_measurement_reflns_used 3774
_cell_measurement_temperature 100(2)
_cell_measurement_theta_max 25.1832
_cell_measurement_theta_min 3.1080
_cell_volume 1020.4(9)
_computing_cell_refinement 'SAINT V7.34A (Bruker AXS, 2006)'
_computing_data_collection 'APEX2 (Bruker AXS, 2010)'
_computing_data_reduction 'SAINT V7.34A (Bruker AXS, 2006)'
_computing_molecular_graphics 'SHELXTL (Sheldrick, 2008)'
_computing_publication_material SHELXTL
_computing_structure_refinement 'SHELXL-97 (Sheldrick, 2008)'
_computing_structure_solution 'SHELXS-97 (Sheldrick, 2008)'
_diffrn_ambient_temperature 100(2)
_diffrn_detector_area_resol_mean 8.3333
_diffrn_measured_fraction_theta_full 0.970
_diffrn_measured_fraction_theta_max 0.970
_diffrn_measurement_device_type 'Bruker APEX-II CCD'
_diffrn_measurement_method '\f and \w scans'
_diffrn_radiation_monochromator graphite
_diffrn_radiation_source 'fine-focus sealed tube'
_diffrn_radiation_type MoK\a
_diffrn_radiation_wavelength 0.71073
_diffrn_reflns_av_R_equivalents 0.0764
_diffrn_reflns_av_sigmaI/netI 0.0933
_diffrn_reflns_limit_h_max 6
_diffrn_reflns_limit_h_min -7
_diffrn_reflns_limit_k_max 13
_diffrn_reflns_limit_k_min -13
_diffrn_reflns_limit_l_max 19
_diffrn_reflns_limit_l_min -19
_diffrn_reflns_number 13644
_diffrn_reflns_theta_full 26.56
_diffrn_reflns_theta_max 26.56
_diffrn_reflns_theta_min 1.31
_exptl_absorpt_coefficient_mu 0.092
_exptl_absorpt_correction_T_max 0.9486
_exptl_absorpt_correction_T_min 0.7632
_exptl_absorpt_correction_type multi-scan
_exptl_absorpt_process_details 'SADABS V2008/1 (Bruker AXS)'
_exptl_crystal_colour Colorless
_exptl_crystal_density_diffrn 1.320
_exptl_crystal_density_meas ?
_exptl_crystal_density_method 'not measured'
_exptl_crystal_description Tabullar
_exptl_crystal_F_000 428
_exptl_crystal_size_max 0.17
_exptl_crystal_size_mid 0.15
_exptl_crystal_size_min 0.06
_refine_diff_density_max 0.373
_refine_diff_density_min -0.455
_refine_diff_density_rms 0.132
_refine_ls_extinction_method none
_refine_ls_goodness_of_fit_ref 0.973
_refine_ls_hydrogen_treatment constr
_refine_ls_matrix_type full
_refine_ls_number_parameters 275
_refine_ls_number_reflns 4137
_refine_ls_number_restraints 0
_refine_ls_restrained_S_all 0.973
_refine_ls_R_factor_all 0.1373
_refine_ls_R_factor_gt 0.0763
_refine_ls_shift/su_max 0.000
_refine_ls_shift/su_mean 0.000
_refine_ls_structure_factor_coef Fsqd
_refine_ls_weighting_details 'calc w=1/[\s^2^(Fo^2^)+(0.1530P)^2^+0.0000P] where P=(Fo^2^+2Fc^2^)/3'
_refine_ls_weighting_scheme calc
_refine_ls_wR_factor_gt 0.2076
_refine_ls_wR_factor_ref 0.2611
_reflns_number_gt 2093
_reflns_number_total 4137
_reflns_threshold_expression >2sigma(I)
_cod_data_source_file c2an36076d.txt
_cod_data_source_block 110634lt_0m
_cod_depositor_comments
;
The following automatic conversions were performed:

'_exptl_crystal_density_meas' value 'not measured' was changed to '?'
- the value is perceived as not measured.

Automatic conversion script
Id: cif_fix_values 3008 2015-01-20 13:52:24Z robertas 
;
_cod_database_code 1514914

loop_
_symmetry_equiv_pos_as_xyz
'x, y, z'
'-x, -y, -z'

loop_
_atom_site_label
_atom_site_type_symbol
_atom_site_fract_x
_atom_site_fract_y
_atom_site_fract_z
_atom_site_U_iso_or_equiv
_atom_site_adp_type
_atom_site_occupancy
_atom_site_symmetry_multiplicity
_atom_site_calc_flag
_atom_site_refinement_flags
O1 O 1.0562(4) 0.5826(2) 0.21645(14) 0.0527(7) Uani 1 1 d .
O2 O -0.1334(5) 1.0107(2) -0.28530(17) 0.0677(8) Uani 1 1 d .
O3 O 0.2671(4) 0.73820(19) -0.13394(14) 0.0478(6) Uani 1 1 d .
O4 O 0.4214(4) 0.6001(2) -0.06034(16) 0.0555(7) Uani 1 1 d .
N1 N 0.7927(4) 0.7605(2) 0.00172(16) 0.0389(7) Uani 1 1 d .
N2 N 1.1200(5) 0.7815(3) 0.06581(18) 0.0501(8) Uani 1 1 d .
N3 N 0.9814(5) 0.8359(2) 0.01617(18) 0.0480(8) Uani 1 1 d .
C1 C 1.4977(9) 0.3311(4) 0.5281(3) 0.0857(15) Uani 1 1 d .
H1A H 1.6168 0.3845 0.5070 0.129 Uiso 1 1 calc R
H1B H 1.5646 0.2784 0.5695 0.129 Uiso 1 1 calc R
H1C H 1.3865 0.3801 0.5563 0.129 Uiso 1 1 calc R
C2 C 1.3804(6) 0.2531(3) 0.4520(2) 0.0552(10) Uani 1 1 d .
C3 C 1.2950(6) 0.3373(3) 0.3863(2) 0.0440(9) Uani 1 1 d .
C4 C 1.1001(6) 0.4004(3) 0.3980(2) 0.0541(10) Uani 1 1 d .
H4 H 1.0175 0.3879 0.4477 0.065 Uiso 1 1 calc R
C5 C 1.0242(6) 0.4789(3) 0.3410(2) 0.0537(9) Uani 1 1 d .
H5 H 0.8888 0.5187 0.3504 0.064 Uiso 1 1 calc R
C6 C 1.1435(6) 0.5008(3) 0.2693(2) 0.0440(8) Uani 1 1 d .
C7 C 1.1494(6) 0.5880(3) 0.1345(2) 0.0523(9) Uani 1 1 d .
H7A H 1.1392 0.5065 0.1045 0.063 Uiso 1 1 calc R
H7B H 1.3109 0.6160 0.1416 0.063 Uiso 1 1 calc R
C8 C 1.0254(6) 0.6716(3) 0.0834(2) 0.0437(8) Uani 1 1 d .
C9 C 0.8155(6) 0.6576(3) 0.0431(2) 0.0446(9) Uani 1 1 d .
H9 H 0.7091 0.5907 0.0439 0.054 Uiso 1 1 calc R
C10 C 0.6134(6) 0.7960(3) -0.0522(2) 0.0391(8) Uani 1 1 d .
C11 C 0.6091(6) 0.9095(3) -0.07854(19) 0.0404(8) Uani 1 1 d .
H11 H 0.7282 0.9675 -0.0604 0.048 Uiso 1 1 calc R
C12 C 0.4273(6) 0.9428(3) -0.1332(2) 0.0403(8) Uani 1 1 d .
C13 C 0.4052(6) 1.0589(3) -0.1621(2) 0.0467(9) Uani 1 1 d .
H13 H 0.5196 1.1204 -0.1459 0.056 Uiso 1 1 calc R
C14 C 0.2236(6) 1.0858(3) -0.2129(2) 0.0479(9) Uani 1 1 d .
H14 H 0.2105 1.1652 -0.2318 0.058 Uiso 1 1 calc R
C15 C 0.0567(6) 0.9945(3) -0.2369(2) 0.0487(9) Uani 1 1 d .
C16 C -0.1691(8) 1.1290(4) -0.3127(3) 0.0725(12) Uani 1 1 d .
H16A H -0.1691 1.1863 -0.2623 0.109 Uiso 1 1 calc R
H16B H -0.3149 1.1284 -0.3452 0.109 Uiso 1 1 calc R
H16C H -0.0478 1.1536 -0.3495 0.109 Uiso 1 1 calc R
C17 C 1.5484(7) 0.1680(4) 0.4155(3) 0.0655(11) Uani 1 1 d .
H17A H 1.4805 0.1235 0.3635 0.098 Uiso 1 1 calc R
H17B H 1.5888 0.1106 0.4584 0.098 Uiso 1 1 calc R
H17C H 1.6846 0.2148 0.4011 0.098 Uiso 1 1 calc R
C18 C 0.2577(6) 0.8540(3) -0.1594(2) 0.0420(8) Uani 1 1 d .
C19 C 0.4338(6) 0.7029(3) -0.0795(2) 0.0422(8) Uani 1 1 d .
C20 C 0.0739(6) 0.8779(3) -0.2109(2) 0.0496(9) Uani 1 1 d .
H20 H -0.0389 0.8161 -0.2284 0.059 Uiso 1 1 calc R
C21 C 1.3391(6) 0.4427(3) 0.2569(2) 0.0533(10) Uani 1 1 d .
H21 H 1.4243 0.4577 0.2083 0.064 Uiso 1 1 calc R
C22 C 1.4110(6) 0.3629(3) 0.3149(2) 0.0529(9) Uani 1 1 d .
H22 H 1.5470 0.3237 0.3053 0.064 Uiso 1 1 calc R
C23 C 1.1823(8) 0.1749(4) 0.4836(3) 0.0808(14) Uani 1 1 d .
H23A H 1.0767 0.2273 0.5120 0.121 Uiso 1 1 calc R
H23B H 1.2407 0.1190 0.5246 0.121 Uiso 1 1 calc R
H23C H 1.1036 0.1286 0.4344 0.121 Uiso 1 1 calc R

loop_
_atom_site_aniso_label
_atom_site_aniso_U_11
_atom_site_aniso_U_22
_atom_site_aniso_U_33
_atom_site_aniso_U_23
_atom_site_aniso_U_13
_atom_site_aniso_U_12
O1 0.0586(16) 0.0543(15) 0.0477(13) 0.0128(11) 0.0022(12) 0.0180(12)
O2 0.0682(18) 0.0631(18) 0.0694(17) 0.0086(14) -0.0278(15) 0.0061(14)
O3 0.0480(15) 0.0358(13) 0.0577(14) 0.0060(11) -0.0110(12) -0.0052(11)
O4 0.0589(17) 0.0310(13) 0.0748(16) 0.0100(11) -0.0109(13) -0.0104(11)
N1 0.0408(16) 0.0309(15) 0.0446(15) 0.0073(11) -0.0016(13) -0.0049(12)
N2 0.0436(18) 0.0486(18) 0.0576(18) 0.0136(14) -0.0089(14) -0.0030(14)
N3 0.0387(17) 0.0453(17) 0.0585(17) 0.0103(14) -0.0073(14) -0.0100(14)
C1 0.112(4) 0.078(3) 0.064(3) 0.002(2) -0.041(3) 0.027(3)
C2 0.051(2) 0.058(2) 0.057(2) 0.0108(18) -0.0107(18) 0.0059(19)
C3 0.039(2) 0.045(2) 0.0465(19) 0.0071(15) -0.0133(16) 0.0021(16)
C4 0.049(2) 0.065(3) 0.051(2) 0.0155(18) 0.0016(18) 0.0113(19)
C5 0.044(2) 0.063(2) 0.057(2) 0.0139(18) 0.0016(18) 0.0132(18)
C6 0.044(2) 0.042(2) 0.0459(19) 0.0078(15) -0.0084(16) 0.0081(16)
C7 0.058(2) 0.051(2) 0.049(2) 0.0096(16) -0.0043(18) 0.0083(18)
C8 0.047(2) 0.0396(19) 0.0442(18) 0.0038(15) 0.0011(17) -0.0003(16)
C9 0.052(2) 0.0326(18) 0.0494(19) 0.0082(14) -0.0008(18) -0.0002(15)
C10 0.042(2) 0.0336(18) 0.0414(17) 0.0049(14) 0.0021(15) -0.0016(15)
C11 0.041(2) 0.0338(18) 0.0450(18) 0.0044(14) 0.0003(16) -0.0074(14)
C12 0.042(2) 0.0389(19) 0.0398(17) 0.0059(14) 0.0003(16) -0.0020(15)
C13 0.050(2) 0.0386(19) 0.0501(19) 0.0073(15) -0.0022(17) -0.0078(16)
C14 0.054(2) 0.043(2) 0.0470(19) 0.0113(15) -0.0075(18) 0.0022(17)
C15 0.055(2) 0.053(2) 0.0369(18) 0.0026(16) -0.0069(17) 0.0041(18)
C16 0.081(3) 0.068(3) 0.069(3) 0.023(2) -0.021(2) 0.009(2)
C17 0.055(2) 0.060(3) 0.082(3) 0.020(2) -0.012(2) 0.010(2)
C18 0.047(2) 0.0407(19) 0.0382(17) 0.0033(14) 0.0018(16) -0.0015(16)
C19 0.040(2) 0.0367(19) 0.0488(19) 0.0033(15) -0.0007(16) -0.0009(15)
C20 0.050(2) 0.048(2) 0.049(2) -0.0010(16) -0.0097(17) -0.0014(17)
C21 0.053(2) 0.061(2) 0.048(2) 0.0123(18) 0.0027(18) 0.0112(19)
C22 0.046(2) 0.060(2) 0.055(2) 0.0079(18) -0.0035(18) 0.0171(18)
C23 0.073(3) 0.088(3) 0.088(3) 0.041(3) 0.012(3) 0.018(2)

loop_
_atom_type_symbol
_atom_type_description
_atom_type_scat_dispersion_real
_atom_type_scat_dispersion_imag
_atom_type_scat_source
C C 0.0033 0.0016 'International Tables Vol C Tables 4.2.6.8 and 6.1.1.4'
H H 0.0000 0.0000 'International Tables Vol C Tables 4.2.6.8 and 6.1.1.4'
N N 0.0061 0.0033 'International Tables Vol C Tables 4.2.6.8 and 6.1.1.4'
O O 0.0106 0.0060 'International Tables Vol C Tables 4.2.6.8 and 6.1.1.4'

loop_
_geom_angle_atom_site_label_1
_geom_angle_atom_site_label_2
_geom_angle_atom_site_label_3
_geom_angle
C6 O1 C7 116.3(3)
C15 O2 C16 118.2(3)
C19 O3 C18 123.1(2)
C9 N1 N3 110.7(3)
C9 N1 C10 130.3(3)
N3 N1 C10 119.0(3)
N3 N2 C8 109.8(3)
N2 N3 N1 106.6(3)
C2 C1 H1A 109.5
C2 C1 H1B 109.5
H1A C1 H1B 109.5
C2 C1 H1C 109.5
H1A C1 H1C 109.5
H1B C1 H1C 109.5
C3 C2 C17 112.2(3)
C3 C2 C1 108.0(3)
C17 C2 C1 108.7(3)
C3 C2 C23 110.4(3)
C17 C2 C23 107.5(3)
C1 C2 C23 109.9(4)
C22 C3 C4 115.8(3)
C22 C3 C2 122.5(3)
C4 C3 C2 121.5(3)
C5 C4 C3 122.4(3)
C5 C4 H4 118.8
C3 C4 H4 118.8
C4 C5 C6 120.0(4)
C4 C5 H5 120.0
C6 C5 H5 120.0
O1 C6 C21 125.1(3)
O1 C6 C5 115.8(3)
C21 C6 C5 119.1(3)
O1 C7 C8 109.5(3)
O1 C7 H7A 109.8
C8 C7 H7A 109.8
O1 C7 H7B 109.8
C8 C7 H7B 109.8
H7A C7 H7B 108.2
N2 C8 C9 108.4(3)
N2 C8 C7 121.5(3)
C9 C8 C7 130.0(3)
N1 C9 C8 104.5(3)
N1 C9 H9 127.7
C8 C9 H9 127.7
C11 C10 N1 121.4(3)
C11 C10 C19 121.7(3)
N1 C10 C19 116.9(3)
C10 C11 C12 120.3(3)
C10 C11 H11 119.9
C12 C11 H11 119.9
C18 C12 C13 117.7(3)
C18 C12 C11 117.9(3)
C13 C12 C11 124.4(3)
C14 C13 C12 121.6(3)
C14 C13 H13 119.2
C12 C13 H13 119.2
C13 C14 C15 118.8(3)
C13 C14 H14 120.6
C15 C14 H14 120.6
O2 C15 C20 114.2(3)
O2 C15 C14 124.3(3)
C20 C15 C14 121.5(3)
O2 C16 H16A 109.5
O2 C16 H16B 109.5
H16A C16 H16B 109.5
O2 C16 H16C 109.5
H16A C16 H16C 109.5
H16B C16 H16C 109.5
C2 C17 H17A 109.5
C2 C17 H17B 109.5
H17A C17 H17B 109.5
C2 C17 H17C 109.5
H17A C17 H17C 109.5
H17B C17 H17C 109.5
C20 C18 O3 116.6(3)
C20 C18 C12 122.2(3)
O3 C18 C12 121.2(3)
O4 C19 O3 117.0(3)
O4 C19 C10 127.2(3)
O3 C19 C10 115.8(3)
C18 C20 C15 118.3(3)
C18 C20 H20 120.9
C15 C20 H20 120.9
C22 C21 C6 119.8(3)
C22 C21 H21 120.1
C6 C21 H21 120.1
C21 C22 C3 122.8(4)
C21 C22 H22 118.6
C3 C22 H22 118.6
C2 C23 H23A 109.5
C2 C23 H23B 109.5
H23A C23 H23B 109.5
C2 C23 H23C 109.5
H23A C23 H23C 109.5
H23B C23 H23C 109.5

loop_
_geom_bond_atom_site_label_1
_geom_bond_atom_site_label_2
_geom_bond_distance
O1 C6 1.366(4)
O1 C7 1.421(4)
O2 C15 1.352(4)
O2 C16 1.427(5)
O3 C19 1.360(4)
O3 C18 1.370(4)
O4 C19 1.195(4)
N1 C9 1.353(4)
N1 N3 1.363(3)
N1 C10 1.410(4)
N2 N3 1.298(4)
N2 C8 1.362(4)
C1 C2 1.540(5)
C1 H1A 0.9800
C1 H1B 0.9800
C1 H1C 0.9800
C2 C3 1.513(5)
C2 C17 1.515(6)
C2 C23 1.543(5)
C3 C22 1.373(5)
C3 C4 1.396(5)
C4 C5 1.359(5)
C4 H4 0.9500
C5 C6 1.379(5)
C5 H5 0.9500
C6 C21 1.373(5)
C7 C8 1.462(5)
C7 H7A 0.9900
C7 H7B 0.9900
C8 C9 1.364(5)
C9 H9 0.9500
C10 C11 1.349(4)
C10 C19 1.472(4)
C11 C12 1.419(4)
C11 H11 0.9500
C12 C18 1.398(4)
C12 C13 1.400(5)
C13 C14 1.362(5)
C13 H13 0.9500
C14 C15 1.399(5)
C14 H14 0.9500
C15 C20 1.385(5)
C16 H16A 0.9800
C16 H16B 0.9800
C16 H16C 0.9800
C17 H17A 0.9800
C17 H17B 0.9800
C17 H17C 0.9800
C18 C20 1.368(5)
C20 H20 0.9500
C21 C22 1.372(5)
C21 H21 0.9500
C22 H22 0.9500
C23 H23A 0.9800
C23 H23B 0.9800
C23 H23C 0.9800
